data_8107421
loop_
_publ_author_name
'Kelley, Steven P.'
'Mossine, Valeri V.'
'Mawhinney, Thomas P.'

_publ_section_title
;
 Crystal structure of hydrazinium methanesulfonate, CH8N2O3S
;
_journal_issue 2
_journal_name_full 'Zeitschrift f\"ur Kristallographie - New Crystal Structures'
_journal_page_first 295
_journal_page_last 297
_journal_paper_doi 10.1515/ncrs-2023-0022
_journal_volume 238
_journal_year 2023
_chemical_formula_moiety '(C H3 O3 S), (H5 N2)'
_chemical_formula_sum 'C H8 N2 O3 S'
_chemical_formula_weight 128.15
_chemical_name_common Hydrazinium_mesylate
_chemical_name_systematic Hydrazinium_methanesulfonate
_space_group_crystal_system monoclinic
_space_group_IT_number 14
_space_group_name_Hall '-P 2ybc'
_space_group_name_H-M_alt 'P 1 21/c 1'
_atom_sites_solution_hydrogens mixed
_atom_sites_solution_primary direct
_cell_angle_alpha 90
_cell_angle_beta 110.483(4)
_cell_angle_gamma 90
_cell_formula_units_Z 1
_cell_length_a 9.7583(16)
_cell_length_b 5.4033(9)
_cell_length_c 10.4729(17)
_cell_measurement_reflns_used 9900
_cell_measurement_temperature 150.0
_cell_measurement_theta_max 36.47
_cell_measurement_theta_min 2.46
_cell_volume 517.29(15)
_computing_cell_refinement 'Bruker Apex3 V.2016.9-0/SAINT V8.37A'
_computing_data_collection 'Bruker Apex3 V.2016.9-0'
_computing_data_reduction 'Bruker Apex3 V.2016.9-0/SAINT V8.37A'
_computing_molecular_graphics 'Olex2 (Dolomanov et al., 2009)'
_computing_publication_material 'Olex2 (Dolomanov et al., 2009)'
_computing_structure_refinement 'ShelXL (Sheldrick, 2015)'
_computing_structure_solution 'ShelXS (Sheldrick, 2008)'
_diffrn_ambient_temperature 150.0
_diffrn_measured_fraction_theta_full 0.999
_diffrn_measured_fraction_theta_max 0.996
_diffrn_measurement_device_type 'Bruker APEX II area detector'
_diffrn_measurement_method 'omega and phi scans'
_diffrn_radiation_monochromator graphite
_diffrn_radiation_type MoK\a
_diffrn_radiation_wavelength 0.71073
_diffrn_reflns_av_R_equivalents 0.0277
_diffrn_reflns_av_unetI/netI 0.0150
_diffrn_reflns_Laue_measured_fraction_full 0.999
_diffrn_reflns_Laue_measured_fraction_max 0.996
_diffrn_reflns_limit_h_max 16
_diffrn_reflns_limit_h_min -16
_diffrn_reflns_limit_k_max 9
_diffrn_reflns_limit_k_min -9
_diffrn_reflns_limit_l_max 17
_diffrn_reflns_limit_l_min -17
_diffrn_reflns_number 23772
_diffrn_reflns_point_group_measured_fraction_full 0.999
_diffrn_reflns_point_group_measured_fraction_max 0.996
_diffrn_reflns_theta_full 25.242
_diffrn_reflns_theta_max 36.501
_diffrn_reflns_theta_min 2.228
_diffrn_source 'Sealed Source Mo with TRIUMPH optics'
_diffrn_standards_number 0
_exptl_absorpt_coefficient_mu 0.380
_exptl_absorpt_correction_T_max 0.7471
_exptl_absorpt_correction_T_min 0.6740
_exptl_absorpt_correction_type multi-scan
_exptl_absorpt_process_details 'Bruker AXScale'
_exptl_crystal_colour colourless
_exptl_crystal_colour_primary colourless
_exptl_crystal_density_diffrn 1.672
_exptl_crystal_description plate
_exptl_crystal_F_000 264
_exptl_crystal_size_max 0.62
_exptl_crystal_size_mid 0.32
_exptl_crystal_size_min 0.05
_refine_diff_density_max 0.596
_refine_diff_density_min -0.282
_refine_diff_density_rms 0.065
_refine_ls_extinction_coef .
_refine_ls_extinction_method none
_refine_ls_goodness_of_fit_ref 1.088
_refine_ls_hydrogen_treatment mixed
_refine_ls_matrix_type full
_refine_ls_number_parameters 80
_refine_ls_number_reflns 2531
_refine_ls_number_restraints 0
_refine_ls_restrained_S_all 1.088
_refine_ls_R_factor_all 0.0271
_refine_ls_R_factor_gt 0.0225
_refine_ls_shift/su_max 0.002
_refine_ls_shift/su_mean 0.000
_refine_ls_structure_factor_coef Fsqd
_refine_ls_weighting_details 'w=1/[\s^2^(Fo^2^)+(0.0350P)^2^+0.0877P] where P=(Fo^2^+2Fc^2^)/3'
_refine_ls_weighting_scheme calc
_refine_ls_wR_factor_gt 0.0624
_refine_ls_wR_factor_ref 0.0649
_reflns_Friedel_coverage 0.000
_reflns_Friedel_fraction_full .
_reflns_Friedel_fraction_max .
_reflns_number_gt 2245
_reflns_number_total 2531
_reflns_threshold_expression 'I > 2\s(I)'
_cod_data_source_file suppl_j_ncrs-2023-0022_suppl.cif
_cod_data_source_block s1
_cod_database_code 8107421
_shelx_space_group_comment
;
The symmetry employed for this shelxl refinement is uniquely defined
by the following loop, which should always be used as a source of
symmetry information in preference to the above space-group names.
They are only intended as comments.
;
_shelx_estimated_absorpt_t_max 0.981
_shelx_estimated_absorpt_t_min 0.798
_olex2_refinement_description
;
1. Fixed Uiso
 At 1.5 times of:
  All C(H,H,H) groups, All N(H,H,H,H,H) groups
2.a Idealised Me refined as rotating group:
 C1(H1A,H1B,H1C)
;
_olex2_submission_special_instructions 'No special instructions were received'
_publcif_funding_html
;
;

loop_
_space_group_symop_operation_xyz
'x, y, z'
'-x, y+1/2, -z+1/2'
'-x, -y, -z'
'x, -y-1/2, z-1/2'

loop_
_atom_site_label
_atom_site_type_symbol
_atom_site_fract_x
_atom_site_fract_y
_atom_site_fract_z
_atom_site_U_iso_or_equiv
_atom_site_adp_type
_atom_site_occupancy
_atom_site_site_symmetry_order
_atom_site_calc_flag
_atom_site_refinement_flags_posn
_atom_site_refinement_flags_adp
_atom_site_refinement_flags_occupancy
_atom_site_disorder_assembly
_atom_site_disorder_group
S1 S 0.71636(2) 0.12650(3) 0.48535(2) 0.01256(5) Uani 1 1 d . . . . .
O2 O 0.69367(6) -0.13439(9) 0.44676(6) 0.01809(10) Uani 1 1 d . . . . .
O3 O 0.72696(6) 0.16513(11) 0.62597(5) 0.01927(10) Uani 1 1 d . . . . .
O1 O 0.84081(6) 0.23025(11) 0.45613(5) 0.01989(11) Uani 1 1 d . . . . .
C1 C 0.56118(8) 0.28516(14) 0.38064(7) 0.01894(12) Uani 1 1 d . . . . .
H1A H 0.473405 0.211923 0.390222 0.028 Uiso 1 1 calc GR . . . .
H1B H 0.555234 0.272640 0.285498 0.028 Uiso 1 1 calc GR . . . .
H1C H 0.568072 0.459692 0.407629 0.028 Uiso 1 1 calc GR . . . .
N2 N 1.11484(8) 0.13258(11) 0.77002(7) 0.01833(11) Uani 1 1 d . . . . .
N1 N 1.10890(7) 0.31492(11) 0.66790(6) 0.01603(10) Uani 1 1 d . . . . .
H1D H 1.0287(14) 0.303(2) 0.6074(13) 0.024 Uiso 1 1 d R . . . .
H1E H 1.1756(13) 0.293(2) 0.6316(12) 0.024 Uiso 1 1 d R . . . .
H2A H 1.1430(13) -0.006(2) 0.7415(13) 0.024 Uiso 1 1 d R . . . .
H2B H 1.1887(13) 0.171(2) 0.8438(13) 0.024 Uiso 1 1 d R . . . .
H1F H 1.1113(13) 0.455(2) 0.7015(12) 0.024 Uiso 1 1 d R . . . .

loop_
_atom_site_aniso_label
_atom_site_aniso_U_11
_atom_site_aniso_U_22
_atom_site_aniso_U_33
_atom_site_aniso_U_23
_atom_site_aniso_U_13
_atom_site_aniso_U_12
S1 0.01306(7) 0.01211(7) 0.01201(7) 0.00046(4) 0.00376(5) -0.00127(5)
O2 0.0210(2) 0.0126(2) 0.0217(2) -0.00216(16) 0.00866(19) -0.00085(17)
O3 0.0252(3) 0.0199(2) 0.01234(19) -0.00069(16) 0.00613(18) -0.00057(19)
O1 0.0146(2) 0.0241(3) 0.0203(2) 0.00471(19) 0.00536(17) -0.00422(19)
C1 0.0159(3) 0.0180(3) 0.0200(3) 0.0026(2) 0.0025(2) 0.0011(2)
N2 0.0207(3) 0.0148(2) 0.0200(3) 0.00358(19) 0.0078(2) -0.0005(2)
N1 0.0191(3) 0.0137(2) 0.0161(2) -0.00011(18) 0.0072(2) -0.00073(19)

loop_
_atom_type_symbol
_atom_type_description
_atom_type_scat_dispersion_real
_atom_type_scat_dispersion_imag
_atom_type_scat_source
C C 0.0033 0.0016 'International Tables Vol C Tables 4.2.6.8 and 6.1.1.4'
H H 0.0000 0.0000 'International Tables Vol C Tables 4.2.6.8 and 6.1.1.4'
N N 0.0061 0.0033 'International Tables Vol C Tables 4.2.6.8 and 6.1.1.4'
O O 0.0106 0.0060 'International Tables Vol C Tables 4.2.6.8 and 6.1.1.4'
S S 0.1246 0.1234 'International Tables Vol C Tables 4.2.6.8 and 6.1.1.4'

loop_
_geom_angle_atom_site_label_1
_geom_angle_atom_site_label_2
_geom_angle_atom_site_label_3
_geom_angle
_geom_angle_site_symmetry_1
_geom_angle_site_symmetry_3
O2 S1 O1 111.59(3) . .
O2 S1 C1 106.55(4) . .
O3 S1 O2 111.62(3) . .
O3 S1 O1 112.73(3) . .
O3 S1 C1 107.65(4) . .
O1 S1 C1 106.28(4) . .

loop_
_geom_bond_atom_site_label_1
_geom_bond_atom_site_label_2
_geom_bond_distance
_geom_bond_site_symmetry_2
S1 O2 1.4618(6) .
S1 O3 1.4548(6) .
S1 O1 1.4638(6) .
S1 C1 1.7517(7) .
N2 N1 1.4403(9) .
